data_7152136
loop_
_publ_author_name
'Gignoux, Camille'
'Newton, Annabella F.'
'Barthelme, Alexandre'
'Lewis, William'
'Alcaraz, Marie-Lyne'
'Stockman, Robert A.'

_publ_section_title
;
 Combining two-directional synthesis and tandem reactions: a short formal
 synthesis of halichlorine.
;
_journal_issue 1
_journal_name_full 'Organic &amp; biomolecular chemistry'
_journal_page_first 67
_journal_page_last 69
_journal_paper_doi 10.1039/c1ob06380d
_journal_volume 10
_journal_year 2012
_chemical_formula_moiety 'C15 H23 N O2'
_chemical_formula_sum 'C15 H23 N O2'
_chemical_formula_weight 249.34
_chemical_name_systematic
;
?
;
_space_group_IT_number 2
_symmetry_cell_setting triclinic
_symmetry_space_group_name_Hall '-P 1'
_symmetry_space_group_name_H-M 'P -1'
_atom_sites_solution_hydrogens geom
_atom_sites_solution_primary iterative
_atom_sites_solution_secondary difmap
_audit_creation_method 'enCIFer editing of SHELXL-97 created file'
_cell_angle_alpha 68.989(17)
_cell_angle_beta 78.429(16)
_cell_angle_gamma 74.952(16)
_cell_formula_units_Z 2
_cell_length_a 8.9268(17)
_cell_length_b 8.9385(17)
_cell_length_c 9.3112(17)
_cell_measurement_reflns_used 2521
_cell_measurement_temperature 90
_cell_measurement_theta_max 74.34
_cell_measurement_theta_min 5.12
_cell_volume 665.0(2)
_computing_cell_refinement
;
CrysAlisPro, Oxford Diffraction Ltd.,
Version 1.171.34.36 (release 02-08-2010 CrysAlis171 .NET)
(compiled Nov 6 2009,16:24:50)
;
_computing_data_collection
;
CrysAlisPro, Oxford Diffraction Ltd.,
Version 1.171.34.36 (release 02-08-2010 CrysAlis171 .NET)
(compiled Nov 6 2009,16:24:50)
;
_computing_data_reduction
;
CrysAlisPro, Oxford Diffraction Ltd.,
Version 1.171.34.36 (release 02-08-2010 CrysAlis171 .NET)
(compiled Nov 6 2009,16:24:50)
;
_computing_molecular_graphics ' ? '
_computing_publication_material 'enCIFer(Allen et al.,2004);PLATON(Spek,2003)'
_computing_structure_refinement 'SHELXL97 (Sheldrick, 2008)'
_computing_structure_solution
;
Olex2 1.1
(compiled 2011.02.15 svn.r1672, GUI svn.r3494)
;
_diffrn_ambient_temperature 90
_diffrn_detector_area_resol_mean 10.3613
_diffrn_measured_fraction_theta_full 0.983
_diffrn_measured_fraction_theta_max 0.945
_diffrn_measurement_device_type 'SuperNova, Single source at offset), Atlas'
_diffrn_measurement_method '\w scans'
_diffrn_radiation_monochromator mirror
_diffrn_radiation_source 'SuperNova (Cu) X-ray Source'
_diffrn_radiation_type 'Cu K\a'
_diffrn_radiation_wavelength 1.5418
_diffrn_reflns_av_R_equivalents 0.0294
_diffrn_reflns_av_sigmaI/netI 0.0253
_diffrn_reflns_limit_h_max 11
_diffrn_reflns_limit_h_min -11
_diffrn_reflns_limit_k_max 10
_diffrn_reflns_limit_k_min -8
_diffrn_reflns_limit_l_max 11
_diffrn_reflns_limit_l_min -11
_diffrn_reflns_number 4433
_diffrn_reflns_theta_full 67.50
_diffrn_reflns_theta_max 74.52
_diffrn_reflns_theta_min 5.12
_diffrn_standards_decay_% 0
_diffrn_standards_number 0
_exptl_absorpt_coefficient_mu 0.645
_exptl_absorpt_correction_T_max 2.33
_exptl_absorpt_correction_T_min 0.73
_exptl_absorpt_correction_type gaussian
_exptl_absorpt_process_details
;
CrysAlisPro, Oxford Diffraction Ltd.,
Version 1.171.34.36 (release 02-08-2010 CrysAlis171 .NET)
(compiled Jan 5 2010,16:28:46)
Analytical numeric absorption correction using a multifaceted crystal
model based on expressions derived by R.C. Clark & J.S. Reid.
(Clark, R. C. & Reid, J. S. (1995). Acta Cryst. A51, 887-897)
;
_exptl_crystal_colour colourless
_exptl_crystal_density_diffrn 1.245
_exptl_crystal_description block
_exptl_crystal_F_000 272
_exptl_crystal_size_max 0.6741
_exptl_crystal_size_mid 0.4140
_exptl_crystal_size_min 0.3530
_refine_diff_density_max 0.462
_refine_diff_density_min -0.259
_refine_diff_density_rms 0.064
_refine_ls_extinction_method none
_refine_ls_goodness_of_fit_ref 1.129
_refine_ls_hydrogen_treatment constr
_refine_ls_matrix_type full
_refine_ls_number_parameters 173
_refine_ls_number_reflns 2579
_refine_ls_number_restraints 0
_refine_ls_restrained_S_all 1.129
_refine_ls_R_factor_all 0.0691
_refine_ls_R_factor_gt 0.0666
_refine_ls_shift/su_max 0.000
_refine_ls_shift/su_mean 0.000
_refine_ls_structure_factor_coef Fsqd
_refine_ls_weighting_details 'calc w=1/[\s^2^(Fo^2^)+(0.0790P)^2^+0.7311P] where P=(Fo^2^+2Fc^2^)/3'
_refine_ls_weighting_scheme calc
_refine_ls_wR_factor_gt 0.1782
_refine_ls_wR_factor_ref 0.1796
_reflns_number_gt 2435
_reflns_number_total 2579
_reflns_threshold_expression I>2\s(I)
_cod_data_source_file c1ob06380d.txt
_cod_data_source_block CGRSCC
_cod_database_code 7152136
_nottingham_internal_coll_name CGRSCC
_nottingham_internal_coll_number 10333
_nottingham_internal_coll_client CG/RS
_nottingham_internal_coll_type custom
_nottingham_internal_coll_frame_time 3
_nottingham_internal_coll_frame_width 2
_nottingham_internal_coll_frame_method '\w scans'
_nottingham_internal_coll_user WL
_nottingham_internal_coll_date 7/4/2011
_nottingham_internal_process_user WL
_nottingham_internal_process_date 07/04/2011
_nottingham_internal_solution_user WL
_nottingham_internal_solution_date 7/4/2011
_nottingham_internal_refinement_user WL
_nottingham_internal_refinement_date 25/7/2011
_nottingham_internal_validation_user WL
_nottingham_internal_validation_date 25/7/2011
_nottingham_internal_archive_date 25/7/2011

loop_
_symmetry_equiv_pos_as_xyz
'x, y, z'
'-x, -y, -z'

loop_
_atom_site_label
_atom_site_type_symbol
_atom_site_fract_x
_atom_site_fract_y
_atom_site_fract_z
_atom_site_U_iso_or_equiv
_atom_site_adp_type
_atom_site_occupancy
_atom_site_symmetry_multiplicity
_atom_site_calc_flag
_atom_site_refinement_flags
_atom_site_disorder_assembly
_atom_site_disorder_group
C1 C 0.4820(2) 0.3425(3) 0.2760(2) 0.0222(5) Uani 1 1 d . . .
C2 C 0.3566(2) 0.2754(3) 0.2463(3) 0.0259(5) Uani 1 1 d . . .
H2A H 0.3396 0.3269 0.1358 0.031 Uiso 1 1 calc R . .
H2B H 0.2577 0.3061 0.3092 0.031 Uiso 1 1 calc R . .
C3 C 0.3959(2) 0.0913(3) 0.2842(2) 0.0235(5) Uani 1 1 d . . .
H3 H 0.4084 0.0404 0.3970 0.028 Uiso 1 1 calc R . .
C3A C 0.5515(2) 0.0425(3) 0.1917(2) 0.0224(5) Uani 1 1 d . . .
H3A H 0.5332 0.0755 0.0810 0.027 Uiso 1 1 calc R . .
C4 C 0.6187(3) -0.1431(3) 0.2466(3) 0.0282(5) Uani 1 1 d . . .
H4A H 0.5813 -0.1936 0.3570 0.034 Uiso 1 1 calc R . .
H4B H 0.5882 -0.1972 0.1841 0.034 Uiso 1 1 calc R . .
C5 C 0.7953(3) -0.1579(3) 0.2235(3) 0.0274(5) Uani 1 1 d . . .
H5A H 0.8480 -0.2649 0.2903 0.033 Uiso 1 1 calc R . .
H5B H 0.8385 -0.1443 0.1140 0.033 Uiso 1 1 calc R . .
C6 C 0.8120(2) -0.0175(3) 0.2712(2) 0.0228(5) Uani 1 1 d . . .
H6A H 0.9164 0.0097 0.2315 0.027 Uiso 1 1 calc R . .
H6B H 0.7967 -0.0459 0.3855 0.027 Uiso 1 1 calc R . .
C6A C 0.6821(2) 0.1273(3) 0.1972(2) 0.0207(5) Uani 1 1 d . . .
C7 C 0.7404(3) 0.2301(3) 0.0331(2) 0.0254(5) Uani 1 1 d . . .
H7A H 0.7875 0.1565 -0.0294 0.030 Uiso 1 1 calc R . .
H7B H 0.6499 0.3083 -0.0165 0.030 Uiso 1 1 calc R . .
C8 C 0.8613(3) 0.3260(3) 0.0312(3) 0.0289(5) Uani 1 1 d . . .
H8A H 0.9612 0.2484 0.0570 0.035 Uiso 1 1 calc R . .
H8B H 0.8799 0.4030 -0.0747 0.035 Uiso 1 1 calc R . .
C9 C 0.8093(3) 0.4221(3) 0.1454(3) 0.0277(5) Uani 1 1 d . . .
H9A H 0.8973 0.4664 0.1528 0.033 Uiso 1 1 calc R . .
H9B H 0.7225 0.5153 0.1081 0.033 Uiso 1 1 calc R . .
C10 C 0.7558(2) 0.3100(3) 0.3048(2) 0.0216(5) Uani 1 1 d . . .
H10 H 0.8451 0.2152 0.3341 0.026 Uiso 1 1 calc R . .
N10A N 0.6266(2) 0.2426(2) 0.28936(19) 0.0195(4) Uani 1 1 d . . .
O11 O 0.45055(18) 0.47851(19) 0.29270(19) 0.0280(4) Uani 1 1 d . . .
C12 C 0.2643(3) 0.0312(3) 0.2530(3) 0.0319(6) Uani 1 1 d . . .
H12A H 0.1689 0.0570 0.3206 0.048 Uiso 1 1 calc R . .
H12B H 0.2940 -0.0875 0.2741 0.048 Uiso 1 1 calc R . .
H12C H 0.2453 0.0855 0.1444 0.048 Uiso 1 1 calc R . .
C13 C 0.7190(2) 0.3878(3) 0.4323(2) 0.0230(5) Uani 1 1 d . B .
H13A H 0.6692 0.5047 0.3893 0.028 Uiso 1 1 calc R . .
H13B H 0.6435 0.3333 0.5153 0.028 Uiso 1 1 calc R . .
C14 C 0.8627(3) 0.3748(3) 0.5004(3) 0.0302(5) Uani 1 1 d . . .
H14 H 0.8490 0.4164 0.5839 0.036 Uiso 0.80 1 calc PR A 1
H14A H 0.9640 0.3528 0.4469 0.036 Uiso 0.20 1 calc PR A 2
O15 O 0.9938(2) 0.3158(3) 0.4577(2) 0.0252(4) Uani 0.80 1 d P B 1
O15' O 0.8439(9) 0.3946(10) 0.6348(9) 0.0252(16) Uani 0.20 1 d P B 2

loop_
_atom_site_aniso_label
_atom_site_aniso_U_11
_atom_site_aniso_U_22
_atom_site_aniso_U_33
_atom_site_aniso_U_23
_atom_site_aniso_U_13
_atom_site_aniso_U_12
C1 0.0196(10) 0.0243(11) 0.0197(10) -0.0060(8) -0.0022(8) -0.0015(8)
C2 0.0183(10) 0.0306(12) 0.0292(11) -0.0109(9) -0.0054(8) -0.0016(9)
C3 0.0185(10) 0.0292(12) 0.0237(10) -0.0083(9) -0.0034(8) -0.0062(8)
C3A 0.0221(11) 0.0230(11) 0.0223(10) -0.0066(8) -0.0044(8) -0.0047(8)
C4 0.0275(12) 0.0236(11) 0.0350(12) -0.0096(9) -0.0068(9) -0.0052(9)
C5 0.0262(11) 0.0238(11) 0.0309(12) -0.0096(9) -0.0059(9) 0.0001(9)
C6 0.0184(10) 0.0238(11) 0.0250(10) -0.0080(8) -0.0024(8) -0.0023(8)
C6A 0.0185(10) 0.0219(10) 0.0211(10) -0.0074(8) -0.0009(8) -0.0033(8)
C7 0.0260(11) 0.0259(11) 0.0220(10) -0.0076(9) 0.0009(8) -0.0047(9)
C8 0.0276(12) 0.0295(12) 0.0254(11) -0.0057(9) 0.0056(9) -0.0102(9)
C9 0.0278(12) 0.0263(11) 0.0274(11) -0.0055(9) 0.0019(9) -0.0115(9)
C10 0.0172(10) 0.0210(10) 0.0256(10) -0.0066(8) -0.0010(8) -0.0048(8)
N10A 0.0181(9) 0.0196(9) 0.0198(8) -0.0057(7) -0.0009(6) -0.0043(7)
O11 0.0255(8) 0.0254(8) 0.0339(9) -0.0132(7) -0.0066(6) 0.0008(6)
C12 0.0256(12) 0.0387(14) 0.0360(13) -0.0122(10) -0.0074(9) -0.0113(10)
C13 0.0186(10) 0.0236(11) 0.0267(11) -0.0074(8) -0.0013(8) -0.0065(8)
C14 0.0284(12) 0.0361(13) 0.0315(12) -0.0124(10) -0.0030(9) -0.0140(10)
O15 0.0086(8) 0.0382(11) 0.0326(10) -0.0174(9) -0.0023(7) -0.0030(7)
O15' 0.027(4) 0.033(4) 0.024(4) -0.018(3) -0.008(3) -0.006(3)

loop_
_atom_type_symbol
_atom_type_description
_atom_type_scat_dispersion_real
_atom_type_scat_dispersion_imag
_atom_type_scat_source
C C 0.0181 0.0091 'International Tables Vol C Tables 4.2.6.8 and 6.1.1.4'
H H 0.0000 0.0000 'International Tables Vol C Tables 4.2.6.8 and 6.1.1.4'
N N 0.0311 0.0180 'International Tables Vol C Tables 4.2.6.8 and 6.1.1.4'
O O 0.0492 0.0322 'International Tables Vol C Tables 4.2.6.8 and 6.1.1.4'

loop_
_geom_angle_atom_site_label_1
_geom_angle_atom_site_label_2
_geom_angle_atom_site_label_3
_geom_angle
O11 C1 N10A 123.1(2)
O11 C1 C2 120.32(19)
N10A C1 C2 116.56(19)
C1 C2 C3 113.45(18)
C1 C2 H2A 108.9
C3 C2 H2A 108.9
C1 C2 H2B 108.9
C3 C2 H2B 108.9
H2A C2 H2B 107.7
C2 C3 C12 110.85(19)
C2 C3 C3A 109.15(18)
C12 C3 C3A 112.03(19)
C2 C3 H3 108.2
C12 C3 H3 108.2
C3A C3 H3 108.2
C3 C3A C4 113.06(18)
C3 C3A C6A 113.60(17)
C4 C3A C6A 106.42(17)
C3 C3A H3A 107.8
C4 C3A H3A 107.8
C6A C3A H3A 107.8
C5 C4 C3A 104.69(18)
C5 C4 H4A 110.8
C3A C4 H4A 110.8
C5 C4 H4B 110.8
C3A C4 H4B 110.8
H4A C4 H4B 108.9
C6 C5 C4 102.38(18)
C6 C5 H5A 111.3
C4 C5 H5A 111.3
C6 C5 H5B 111.3
C4 C5 H5B 111.3
H5A C5 H5B 109.2
C5 C6 C6A 104.46(17)
C5 C6 H6A 110.9
C6A C6 H6A 110.9
C5 C6 H6B 110.9
C6A C6 H6B 110.9
H6A C6 H6B 108.9
N10A C6A C7 106.15(16)
N10A C6A C6 111.55(17)
C7 C6A C6 111.79(17)
N10A C6A C3A 112.83(16)
C7 C6A C3A 110.79(17)
C6 C6A C3A 103.85(17)
C8 C7 C6A 113.44(18)
C8 C7 H7A 108.9
C6A C7 H7A 108.9
C8 C7 H7B 108.9
C6A C7 H7B 108.9
H7A C7 H7B 107.7
C9 C8 C7 112.75(18)
C9 C8 H8A 109.0
C7 C8 H8A 109.0
C9 C8 H8B 109.0
C7 C8 H8B 109.0
H8A C8 H8B 107.8
C10 C9 C8 109.76(18)
C10 C9 H9A 109.7
C8 C9 H9A 109.7
C10 C9 H9B 109.7
C8 C9 H9B 109.7
H9A C9 H9B 108.2
N10A C10 C13 114.19(16)
N10A C10 C9 108.46(17)
C13 C10 C9 114.23(18)
N10A C10 H10 106.5
C13 C10 H10 106.5
C9 C10 H10 106.5
C1 N10A C10 117.90(17)
C1 N10A C6A 119.65(17)
C10 N10A C6A 111.86(16)
C3 C12 H12A 109.5
C3 C12 H12B 109.5
H12A C12 H12B 109.5
C3 C12 H12C 109.5
H12A C12 H12C 109.5
H12B C12 H12C 109.5
C14 C13 C10 112.24(18)
C14 C13 H13A 109.2
C10 C13 H13A 109.2
C14 C13 H13B 109.2
C10 C13 H13B 109.2
H13A C13 H13B 107.9
O15 C14 O15' 115.2(4)
O15 C14 C13 125.2(2)
O15' C14 C13 117.9(4)
O15 C14 H14 117.4
C13 C14 H14 117.4
O15' C14 H14A 121.1
C13 C14 H14A 121.1
H14 C14 H14A 119.6

loop_
_geom_bond_atom_site_label_1
_geom_bond_atom_site_label_2
_geom_bond_distance
C1 O11 1.234(3)
C1 N10A 1.366(3)
C1 C2 1.510(3)
C2 C3 1.513(3)
C2 H2A 0.9900
C2 H2B 0.9900
C3 C12 1.527(3)
C3 C3A 1.528(3)
C3 H3 1.0000
C3A C4 1.540(3)
C3A C6A 1.565(3)
C3A H3A 1.0000
C4 C5 1.524(3)
C4 H4A 0.9900
C4 H4B 0.9900
C5 C6 1.524(3)
C5 H5A 0.9900
C5 H5B 0.9900
C6 C6A 1.548(3)
C6 H6A 0.9900
C6 H6B 0.9900
C6A N10A 1.497(3)
C6A C7 1.540(3)
C7 C8 1.536(3)
C7 H7A 0.9900
C7 H7B 0.9900
C8 C9 1.528(3)
C8 H8A 0.9900
C8 H8B 0.9900
C9 C10 1.527(3)
C9 H9A 0.9900
C9 H9B 0.9900
C10 N10A 1.484(3)
C10 C13 1.522(3)
C10 H10 1.0000
C12 H12A 0.9800
C12 H12B 0.9800
C12 H12C 0.9800
C13 C14 1.503(3)
C13 H13A 0.9900
C13 H13B 0.9900
C14 O15 1.204(3)
C14 O15' 1.297(8)
C14 H14 0.9500
C14 H14A 0.9500

loop_
_geom_torsion_atom_site_label_1
_geom_torsion_atom_site_label_2
_geom_torsion_atom_site_label_3
_geom_torsion_atom_site_label_4
_geom_torsion
O11 C1 C2 C3 -159.6(2)
N10A C1 C2 C3 17.7(3)
C1 C2 C3 C12 179.53(18)
C1 C2 C3 C3A -56.6(2)
C2 C3 C3A C4 168.00(18)
C12 C3 C3A C4 -68.8(2)
C2 C3 C3A C6A 46.6(2)
C12 C3 C3A C6A 169.75(18)
C3 C3A C4 C5 -145.88(19)
C6A C3A C4 C5 -20.5(2)
C3A C4 C5 C6 38.8(2)
C4 C5 C6 C6A -42.6(2)
C5 C6 C6A N10A 151.34(17)
C5 C6 C6A C7 -90.0(2)
C5 C6 C6A C3A 29.5(2)
C3 C3A C6A N10A -1.4(2)
C4 C3A C6A N10A -126.42(18)
C3 C3A C6A C7 -120.2(2)
C4 C3A C6A C7 114.72(19)
C3 C3A C6A C6 119.59(19)
C4 C3A C6A C6 -5.5(2)
N10A C6A C7 C8 53.3(2)
C6 C6A C7 C8 -68.5(2)
C3A C6A C7 C8 176.16(18)
C6A C7 C8 C9 -49.2(3)
C7 C8 C9 C10 50.0(3)
C8 C9 C10 N10A -58.1(2)
C8 C9 C10 C13 173.34(18)
O11 C1 N10A C10 -8.0(3)
C2 C1 N10A C10 174.76(17)
O11 C1 N10A C6A -149.8(2)
C2 C1 N10A C6A 32.9(3)
C13 C10 N10A C1 51.8(2)
C9 C10 N10A C1 -76.8(2)
C13 C10 N10A C6A -163.55(17)
C9 C10 N10A C6A 67.8(2)
C7 C6A N10A C1 80.4(2)
C6 C6A N10A C1 -157.63(18)
C3A C6A N10A C1 -41.2(2)
C7 C6A N10A C10 -63.6(2)
C6 C6A N10A C10 58.4(2)
C3A C6A N10A C10 174.87(16)
N10A C10 C13 C14 150.25(19)
C9 C10 C13 C14 -84.1(2)
C10 C13 C14 O15 2.6(3)
C10 C13 C14 O15' -161.6(4)
